data_7048371
loop_
_publ_author_name
'Fischer, Malte'
'Steinert, Henning'
'Schmidtmann, Marc'
'Beckhaus, Ruediger'

_publ_section_title
;
 Teaching c-phosphanylimines the titanaaziridine coordination mode.
;
_journal_issue 6
_journal_name_full 'Dalton transactions (Cambridge, England : 2003)'
_journal_page_first 1936
_journal_page_last 1940
_journal_paper_doi 10.1039/c8dt04918a
_journal_volume 48
_journal_year 2019
_chemical_formula_structural TiCl(C10H15)(C20H18NP)
_chemical_formula_sum 'C30 H33 Cl N P Ti'
_chemical_formula_weight 521.89
_space_group_crystal_system monoclinic
_space_group_IT_number 14
_space_group_name_Hall '-P 2yn'
_space_group_name_H-M_alt 'P 1 21/n 1'
_symmetry_space_group_name_Hall '-P 2yn'
_symmetry_space_group_name_H-M 'P 1 21/n 1'
_atom_sites_solution_hydrogens difmap
_atom_sites_solution_primary direct
_atom_sites_solution_secondary difmap
_audit_creation_method SHELXL-2014/7
_audit_update_record
;
2018-11-06 deposited with the CCDC.
2018-12-17 downloaded from the CCDC.
;
_cell_angle_alpha 90
_cell_angle_beta 108.8885(10)
_cell_angle_gamma 90
_cell_formula_units_Z 4
_cell_length_a 10.7515(4)
_cell_length_b 16.5847(6)
_cell_length_c 16.1243(6)
_cell_measurement_reflns_used 9272
_cell_measurement_temperature 200(2)
_cell_measurement_theta_max 31.91
_cell_measurement_theta_min 2.36
_cell_volume 2720.31(17)
_computing_cell_refinement 'Bruker SAINT V8.37A'
_computing_data_collection 'Bruker APEX2'
_computing_data_reduction 'Bruker SAINT V8.37A'
_computing_structure_refinement 'SHELXL-2014/7 (Sheldrick, 2014)'
_computing_structure_solution 'SHELXS-2013/1 (Sheldrick, 2013)'
_diffrn_ambient_temperature 200(2)
_diffrn_measured_fraction_theta_full 1.000
_diffrn_measured_fraction_theta_max 1.000
_diffrn_measurement_device_type 'Bruker APEX-II CCD'
_diffrn_measurement_method '\f and \w scans'
_diffrn_radiation_type MoK\a
_diffrn_radiation_wavelength 0.71073
_diffrn_reflns_av_R_equivalents 0.0382
_diffrn_reflns_av_unetI/netI 0.0195
_diffrn_reflns_Laue_measured_fraction_full 1.000
_diffrn_reflns_Laue_measured_fraction_max 1.000
_diffrn_reflns_limit_h_max 16
_diffrn_reflns_limit_h_min -16
_diffrn_reflns_limit_k_max 24
_diffrn_reflns_limit_k_min -24
_diffrn_reflns_limit_l_max 24
_diffrn_reflns_limit_l_min -24
_diffrn_reflns_number 104120
_diffrn_reflns_point_group_measured_fraction_full 1.000
_diffrn_reflns_point_group_measured_fraction_max 1.000
_diffrn_reflns_theta_full 25.242
_diffrn_reflns_theta_max 32.031
_diffrn_reflns_theta_min 1.814
_diffrn_source 'sealed tube'
_exptl_absorpt_coefficient_mu 0.490
_exptl_absorpt_correction_T_max 0.9666
_exptl_absorpt_correction_T_min 0.8445
_exptl_absorpt_correction_type numerical
_exptl_absorpt_process_details 'SADABS-2016/2 (Sheldrick)'
_exptl_crystal_colour red
_exptl_crystal_density_diffrn 1.274
_exptl_crystal_description plate
_exptl_crystal_F_000 1096
_exptl_crystal_size_max 0.400
_exptl_crystal_size_mid 0.360
_exptl_crystal_size_min 0.080
_refine_diff_density_max 0.427
_refine_diff_density_min -0.200
_refine_diff_density_rms 0.054
_refine_ls_extinction_method none
_refine_ls_goodness_of_fit_ref 1.044
_refine_ls_hydrogen_treatment constr
_refine_ls_matrix_type full
_refine_ls_number_parameters 313
_refine_ls_number_reflns 9474
_refine_ls_number_restraints 0
_refine_ls_restrained_S_all 1.044
_refine_ls_R_factor_all 0.0501
_refine_ls_R_factor_gt 0.0360
_refine_ls_shift/su_max 0.001
_refine_ls_shift/su_mean 0.000
_refine_ls_structure_factor_coef Fsqd
_refine_ls_weighting_details 'w=1/[\s^2^(Fo^2^)+(0.0500P)^2^+0.8000P] where P=(Fo^2^+2Fc^2^)/3'
_refine_ls_weighting_scheme calc
_refine_ls_wR_factor_gt 0.0921
_refine_ls_wR_factor_ref 0.1010
_reflns_Friedel_coverage 0.000
_reflns_number_gt 7625
_reflns_number_total 9474
_reflns_threshold_expression 'I > 2\s(I)'
_cod_data_source_file c8dt04918a2.cif
_cod_data_source_block 1
_cod_depositor_comments 'Adding full bibliography for 7048370--7048371.cif.'
_cod_original_cell_volume 2720.30(17)
_cod_database_code 7048371
_shelx_shelxl_version_number 2014/7
_shelx_space_group_comment
;
The symmetry employed for this shelxl refinement is uniquely defined
by the following loop, which should always be used as a source of
symmetry information in preference to the above space-group names.
They are only intended as comments.
;
_shelx_estimated_absorpt_t_min 0.828
_shelx_estimated_absorpt_t_max 0.962
_exptl_absorpt_special_details
;
 numerical absorption correction followed by correction based on
 symmetry-related measurements (multi-scan)
;

loop_
_space_group_symop_operation_xyz
'x, y, z'
'-x+1/2, y+1/2, -z+1/2'
'-x, -y, -z'
'x-1/2, -y-1/2, z-1/2'

loop_
_atom_site_label
_atom_site_type_symbol
_atom_site_fract_x
_atom_site_fract_y
_atom_site_fract_z
_atom_site_U_iso_or_equiv
_atom_site_adp_type
_atom_site_occupancy
_atom_site_site_symmetry_order
_atom_site_calc_flag
_atom_site_refinement_flags_posn
_atom_site_refinement_flags_adp
Ti1 Ti 0.36258(2) 0.23265(2) 0.42831(2) 0.02349(6) Uani 1 1 d . .
Cl1 Cl 0.50858(3) 0.29988(2) 0.54592(2) 0.03636(8) Uani 1 1 d . .
P1 P 0.49771(3) 0.17306(2) 0.34440(2) 0.02512(7) Uani 1 1 d . .
N1 N 0.32627(10) 0.28496(7) 0.31971(7) 0.0280(2) Uani 1 1 d . .
C1 C 0.28529(13) 0.15495(10) 0.52509(9) 0.0364(3) Uani 1 1 d . .
C2 C 0.25458(14) 0.11335(9) 0.44479(10) 0.0349(3) Uani 1 1 d . .
C3 C 0.16425(13) 0.16068(9) 0.37980(9) 0.0354(3) Uani 1 1 d . .
C4 C 0.13859(13) 0.23156(9) 0.42102(10) 0.0372(3) Uani 1 1 d . .
C5 C 0.21384(14) 0.22729(10) 0.51096(10) 0.0386(3) Uani 1 1 d . .
C6 C 0.37577(19) 0.12404(16) 0.61124(12) 0.0667(6) Uani 1 1 d . .
H6A H 0.4545 0.1008 0.6026 0.100 Uiso 1 1 calc R U
H6B H 0.3305 0.0826 0.6340 0.100 Uiso 1 1 calc R U
H6C H 0.4013 0.1687 0.6532 0.100 Uiso 1 1 calc R U
C7 C 0.2978(2) 0.02874(11) 0.43429(17) 0.0661(6) Uani 1 1 d . .
H7A H 0.2645 0.0133 0.3723 0.099 Uiso 1 1 calc R U
H7B H 0.2630 -0.0083 0.4687 0.099 Uiso 1 1 calc R U
H7C H 0.3940 0.0261 0.4550 0.099 Uiso 1 1 calc R U
C8 C 0.0992(2) 0.13695(15) 0.28589(11) 0.0636(6) Uani 1 1 d . .
H8A H 0.0589 0.1845 0.2517 0.095 Uiso 1 1 calc R U
H8B H 0.0313 0.0965 0.2823 0.095 Uiso 1 1 calc R U
H8C H 0.1650 0.1143 0.2623 0.095 Uiso 1 1 calc R U
C9 C 0.03419(18) 0.29258(14) 0.38043(17) 0.0672(6) Uani 1 1 d . .
H9A H 0.0601 0.3449 0.4091 0.101 Uiso 1 1 calc R U
H9B H -0.0488 0.2753 0.3877 0.101 Uiso 1 1 calc R U
H9C H 0.0228 0.2976 0.3178 0.101 Uiso 1 1 calc R U
C10 C 0.2131(2) 0.28700(15) 0.58091(16) 0.0717(7) Uani 1 1 d . .
H10A H 0.3015 0.2909 0.6238 0.108 Uiso 1 1 calc R U
H10B H 0.1512 0.2691 0.6103 0.108 Uiso 1 1 calc R U
H10C H 0.1861 0.3400 0.5542 0.108 Uiso 1 1 calc R U
C11 C 0.46436(12) 0.27712(7) 0.33574(8) 0.0265(2) Uani 1 1 d . .
C12 C 0.54806(12) 0.34734(8) 0.33852(8) 0.0271(2) Uani 1 1 d . .
C13 C 0.51269(14) 0.42296(8) 0.36287(9) 0.0345(3) Uani 1 1 d . .
H13 H 0.4354 0.4277 0.3788 0.041 Uiso 1 1 calc R U
C14 C 0.58839(16) 0.49081(9) 0.36408(10) 0.0401(3) Uani 1 1 d . .
H14 H 0.5625 0.5414 0.3807 0.048 Uiso 1 1 calc R U
C15 C 0.70141(17) 0.48528(9) 0.34114(10) 0.0420(3) Uani 1 1 d . .
H15 H 0.7533 0.5318 0.3420 0.050 Uiso 1 1 calc R U
C16 C 0.73834(15) 0.41118(9) 0.31692(10) 0.0403(3) Uani 1 1 d . .
H16 H 0.8161 0.4070 0.3013 0.048 Uiso 1 1 calc R U
C17 C 0.66264(14) 0.34303(8) 0.31527(9) 0.0334(3) Uani 1 1 d . .
H17 H 0.6889 0.2927 0.2981 0.040 Uiso 1 1 calc R U
C18 C 0.24278(15) 0.31705(10) 0.23668(9) 0.0411(3) Uani 1 1 d . .
H18A H 0.2303 0.2760 0.1909 0.062 Uiso 1 1 calc R U
H18B H 0.2844 0.3648 0.2213 0.062 Uiso 1 1 calc R U
H18C H 0.1573 0.3320 0.2417 0.062 Uiso 1 1 calc R U
C19 C 0.43795(13) 0.12064(8) 0.24019(8) 0.0291(2) Uani 1 1 d . .
C20 C 0.40424(17) 0.03931(9) 0.23708(10) 0.0425(3) Uani 1 1 d . .
H20 H 0.4171 0.0103 0.2900 0.051 Uiso 1 1 calc R U
C21 C 0.3520(2) 0.00051(12) 0.15712(13) 0.0561(5) Uani 1 1 d . .
H21 H 0.3276 -0.0547 0.1553 0.067 Uiso 1 1 calc R U
C22 C 0.3356(2) 0.04198(14) 0.08044(12) 0.0620(5) Uani 1 1 d . .
H22 H 0.3014 0.0150 0.0257 0.074 Uiso 1 1 calc R U
C23 C 0.3683(2) 0.12198(13) 0.08257(11) 0.0623(5) Uani 1 1 d . .
H23 H 0.3557 0.1505 0.0294 0.075 Uiso 1 1 calc R U
C24 C 0.41975(19) 0.16153(10) 0.16226(10) 0.0460(4) Uani 1 1 d . .
H24 H 0.4426 0.2169 0.1633 0.055 Uiso 1 1 calc R U
C25 C 0.67068(12) 0.14805(7) 0.39174(8) 0.0278(2) Uani 1 1 d . .
C26 C 0.73168(14) 0.09575(10) 0.34936(10) 0.0383(3) Uani 1 1 d . .
H26 H 0.6842 0.0756 0.2928 0.046 Uiso 1 1 calc R U
C27 C 0.86202(15) 0.07283(10) 0.38962(12) 0.0449(4) Uani 1 1 d . .
H27 H 0.9028 0.0367 0.3607 0.054 Uiso 1 1 calc R U
C28 C 0.93172(14) 0.10227(9) 0.47090(12) 0.0427(3) Uani 1 1 d . .
H28 H 1.0209 0.0869 0.4979 0.051 Uiso 1 1 calc R U
C29 C 0.87210(14) 0.15419(9) 0.51335(11) 0.0433(3) Uani 1 1 d . .
H29 H 0.9206 0.1746 0.5696 0.052 Uiso 1 1 calc R U
C30 C 0.74191(13) 0.17690(9) 0.47461(10) 0.0356(3) Uani 1 1 d . .
H30 H 0.7014 0.2121 0.5046 0.043 Uiso 1 1 calc R U

loop_
_atom_site_aniso_label
_atom_site_aniso_U_11
_atom_site_aniso_U_22
_atom_site_aniso_U_33
_atom_site_aniso_U_23
_atom_site_aniso_U_13
_atom_site_aniso_U_12
Ti1 0.01946(9) 0.02982(11) 0.01959(9) -0.00147(7) 0.00412(7) 0.00148(7)
Cl1 0.03070(15) 0.04811(19) 0.02709(14) -0.00928(13) 0.00496(11) -0.00633(13)
P1 0.02549(14) 0.02672(15) 0.02350(13) 0.00007(11) 0.00841(11) 0.00230(11)
N1 0.0229(4) 0.0342(5) 0.0241(5) 0.0015(4) 0.0040(4) 0.0044(4)
C1 0.0268(6) 0.0548(8) 0.0267(6) 0.0063(6) 0.0075(5) -0.0053(6)
C2 0.0322(6) 0.0347(7) 0.0413(7) 0.0018(5) 0.0169(5) -0.0025(5)
C3 0.0278(6) 0.0500(8) 0.0261(6) -0.0026(5) 0.0055(5) -0.0116(5)
C4 0.0216(5) 0.0428(8) 0.0472(8) 0.0079(6) 0.0112(5) 0.0028(5)
C5 0.0329(6) 0.0492(8) 0.0398(7) -0.0129(6) 0.0201(6) -0.0096(6)
C6 0.0483(10) 0.1032(17) 0.0398(9) 0.0305(10) 0.0020(7) -0.0123(10)
C7 0.0784(14) 0.0355(9) 0.1047(17) 0.0046(10) 0.0579(13) 0.0007(9)
C8 0.0556(10) 0.0978(16) 0.0321(7) -0.0128(9) 0.0066(7) -0.0372(11)
C9 0.0349(8) 0.0690(13) 0.1018(17) 0.0347(12) 0.0276(10) 0.0170(8)
C10 0.0668(13) 0.0888(15) 0.0780(14) -0.0453(12) 0.0488(12) -0.0235(11)
C11 0.0244(5) 0.0281(6) 0.0262(5) 0.0001(4) 0.0071(4) 0.0037(4)
C12 0.0281(5) 0.0276(6) 0.0238(5) 0.0031(4) 0.0059(4) 0.0036(4)
C13 0.0362(7) 0.0317(6) 0.0347(6) 0.0020(5) 0.0101(5) 0.0065(5)
C14 0.0517(8) 0.0279(6) 0.0361(7) 0.0030(5) 0.0077(6) 0.0039(6)
C15 0.0507(8) 0.0347(7) 0.0376(7) 0.0087(6) 0.0102(6) -0.0074(6)
C16 0.0402(7) 0.0418(8) 0.0411(7) 0.0103(6) 0.0164(6) -0.0022(6)
C17 0.0357(6) 0.0313(6) 0.0360(6) 0.0054(5) 0.0154(5) 0.0036(5)
C18 0.0330(7) 0.0545(9) 0.0299(6) 0.0095(6) 0.0019(5) 0.0088(6)
C19 0.0318(6) 0.0306(6) 0.0255(5) -0.0019(4) 0.0101(4) 0.0018(5)
C20 0.0602(10) 0.0329(7) 0.0378(7) -0.0032(6) 0.0207(7) -0.0025(6)
C21 0.0711(12) 0.0462(9) 0.0548(10) -0.0208(8) 0.0255(9) -0.0132(8)
C22 0.0706(13) 0.0701(13) 0.0374(8) -0.0224(8) 0.0067(8) 0.0022(10)
C23 0.0924(15) 0.0637(12) 0.0260(7) -0.0002(7) 0.0126(8) 0.0158(11)
C24 0.0719(11) 0.0381(8) 0.0300(7) 0.0023(6) 0.0191(7) 0.0030(7)
C25 0.0261(5) 0.0255(5) 0.0330(6) 0.0043(4) 0.0113(4) 0.0021(4)
C26 0.0348(7) 0.0450(8) 0.0380(7) -0.0011(6) 0.0158(6) 0.0087(6)
C27 0.0358(7) 0.0496(9) 0.0556(9) 0.0009(7) 0.0234(7) 0.0115(6)
C28 0.0248(6) 0.0379(7) 0.0646(10) 0.0057(7) 0.0132(6) 0.0029(5)
C29 0.0289(6) 0.0384(7) 0.0538(9) -0.0071(6) 0.0010(6) 0.0007(5)
C30 0.0287(6) 0.0324(6) 0.0431(7) -0.0060(5) 0.0079(5) 0.0031(5)

loop_
_atom_type_symbol
_atom_type_description
_atom_type_scat_dispersion_real
_atom_type_scat_dispersion_imag
_atom_type_scat_source
C C 0.0033 0.0016 'International Tables Vol C Tables 4.2.6.8 and 6.1.1.4'
H H 0.0000 0.0000 'International Tables Vol C Tables 4.2.6.8 and 6.1.1.4'
N N 0.0061 0.0033 'International Tables Vol C Tables 4.2.6.8 and 6.1.1.4'
P P 0.1023 0.0942 'International Tables Vol C Tables 4.2.6.8 and 6.1.1.4'
Cl Cl 0.1484 0.1585 'International Tables Vol C Tables 4.2.6.8 and 6.1.1.4'
Ti Ti 0.2776 0.4457 'International Tables Vol C Tables 4.2.6.8 and 6.1.1.4'

loop_
_geom_angle_atom_site_label_1
_geom_angle_atom_site_label_2
_geom_angle_atom_site_label_3
_geom_angle
N1 Ti1 C11 39.33(4)
N1 Ti1 Cl1 114.94(4)
C11 Ti1 Cl1 92.24(3)
N1 Ti1 C3 91.84(5)
C11 Ti1 C3 122.16(5)
Cl1 Ti1 C3 144.98(4)
N1 Ti1 C2 122.18(5)
C11 Ti1 C2 135.81(5)
Cl1 Ti1 C2 122.70(4)
C3 Ti1 C2 35.02(5)
N1 Ti1 C1 148.53(5)
C11 Ti1 C1 165.27(5)
Cl1 Ti1 C1 90.67(4)
C3 Ti1 C1 57.91(5)
C2 Ti1 C1 34.70(5)
N1 Ti1 C4 93.21(5)
C11 Ti1 C4 132.52(5)
Cl1 Ti1 C4 116.85(4)
C3 Ti1 C4 35.04(5)
C2 Ti1 C4 57.93(5)
C1 Ti1 C4 57.48(5)
N1 Ti1 C5 124.18(5)
C11 Ti1 C5 160.32(5)
Cl1 Ti1 C5 87.70(4)
C3 Ti1 C5 57.82(5)
C2 Ti1 C5 57.47(5)
C1 Ti1 C5 34.25(6)
C4 Ti1 C5 34.55(5)
N1 Ti1 P1 70.02(3)
C11 Ti1 P1 43.27(3)
Cl1 Ti1 P1 106.014(14)
C3 Ti1 P1 104.14(4)
C2 Ti1 P1 97.11(4)
C1 Ti1 P1 122.18(4)
C4 Ti1 P1 137.05(4)
C5 Ti1 P1 154.38(4)
C11 P1 C19 113.25(6)
C11 P1 C25 114.35(6)
C19 P1 C25 106.70(6)
C11 P1 Ti1 60.89(4)
C19 P1 Ti1 126.85(4)
C25 P1 Ti1 124.14(4)
C11 N1 C18 119.80(11)
C11 N1 Ti1 84.21(7)
C18 N1 Ti1 155.47(10)
C5 C1 C2 108.44(12)
C5 C1 C6 126.70(16)
C2 C1 C6 124.81(17)
C5 C1 Ti1 73.65(8)
C2 C1 Ti1 71.89(8)
C6 C1 Ti1 122.21(10)
C1 C2 C3 108.04(13)
C1 C2 C7 124.82(16)
C3 C2 C7 126.69(16)
C1 C2 Ti1 73.41(8)
C3 C2 Ti1 72.24(8)
C7 C2 Ti1 126.15(11)
C2 C3 C4 107.67(12)
C2 C3 C8 125.90(16)
C4 C3 C8 126.27(16)
C2 C3 Ti1 72.74(8)
C4 C3 Ti1 73.51(8)
C8 C3 Ti1 123.10(10)
C5 C4 C3 107.74(13)
C5 C4 C9 125.54(17)
C3 C4 C9 125.95(16)
C5 C4 Ti1 73.46(8)
C3 C4 Ti1 71.45(7)
C9 C4 Ti1 128.49(11)
C1 C5 C4 108.09(13)
C1 C5 C10 125.26(17)
C4 C5 C10 126.57(18)
C1 C5 Ti1 72.10(8)
C4 C5 Ti1 71.99(8)
C10 C5 Ti1 124.11(11)
C1 C6 H6A 109.5
C1 C6 H6B 109.5
H6A C6 H6B 109.5
C1 C6 H6C 109.5
H6A C6 H6C 109.5
H6B C6 H6C 109.5
C2 C7 H7A 109.5
C2 C7 H7B 109.5
H7A C7 H7B 109.5
C2 C7 H7C 109.5
H7A C7 H7C 109.5
H7B C7 H7C 109.5
C3 C8 H8A 109.5
C3 C8 H8B 109.5
H8A C8 H8B 109.5
C3 C8 H8C 109.5
H8A C8 H8C 109.5
H8B C8 H8C 109.5
C4 C9 H9A 109.5
C4 C9 H9B 109.5
H9A C9 H9B 109.5
C4 C9 H9C 109.5
H9A C9 H9C 109.5
H9B C9 H9C 109.5
C5 C10 H10A 109.5
C5 C10 H10B 109.5
H10A C10 H10B 109.5
C5 C10 H10C 109.5
H10A C10 H10C 109.5
H10B C10 H10C 109.5
N1 C11 C12 121.73(10)
N1 C11 P1 106.08(9)
C12 C11 P1 132.13(9)
N1 C11 Ti1 56.47(6)
C12 C11 Ti1 132.00(9)
P1 C11 Ti1 75.84(5)
C17 C12 C13 117.52(12)
C17 C12 C11 122.44(11)
C13 C12 C11 120.02(12)
C14 C13 C12 121.26(13)
C14 C13 H13 119.4
C12 C13 H13 119.4
C15 C14 C13 120.36(14)
C15 C14 H14 119.8
C13 C14 H14 119.8
C14 C15 C16 119.40(14)
C14 C15 H15 120.3
C16 C15 H15 120.3
C15 C16 C17 120.51(14)
C15 C16 H16 119.7
C17 C16 H16 119.7
C16 C17 C12 120.95(13)
C16 C17 H17 119.5
C12 C17 H17 119.5
N1 C18 H18A 109.5
N1 C18 H18B 109.5
H18A C18 H18B 109.5
N1 C18 H18C 109.5
H18A C18 H18C 109.5
H18B C18 H18C 109.5
C24 C19 C20 118.86(13)
C24 C19 P1 120.61(11)
C20 C19 P1 120.47(10)
C21 C20 C19 120.33(15)
C21 C20 H20 119.8
C19 C20 H20 119.8
C22 C21 C20 119.95(17)
C22 C21 H21 120.0
C20 C21 H21 120.0
C23 C22 C21 120.30(16)
C23 C22 H22 119.8
C21 C22 H22 119.8
C22 C23 C24 120.19(17)
C22 C23 H23 119.9
C24 C23 H23 119.9
C19 C24 C23 120.36(16)
C19 C24 H24 119.8
C23 C24 H24 119.8
C30 C25 C26 119.01(12)
C30 C25 P1 119.70(10)
C26 C25 P1 121.13(10)
C25 C26 C27 120.25(14)
C25 C26 H26 119.9
C27 C26 H26 119.9
C28 C27 C26 120.27(14)
C28 C27 H27 119.9
C26 C27 H27 119.9
C27 C28 C29 119.87(13)
C27 C28 H28 120.1
C29 C28 H28 120.1
C28 C29 C30 120.59(15)
C28 C29 H29 119.7
C30 C29 H29 119.7
C29 C30 C25 120.00(13)
C29 C30 H30 120.0
C25 C30 H30 120.0

loop_
_geom_bond_atom_site_label_1
_geom_bond_atom_site_label_2
_geom_bond_distance
Ti1 N1 1.8784(11)
Ti1 C11 2.2420(13)
Ti1 Cl1 2.3187(4)
Ti1 C3 2.3460(13)
Ti1 C2 2.3523(14)
Ti1 C1 2.3720(14)
Ti1 C4 2.3728(13)
Ti1 C5 2.3919(14)
Ti1 P1 2.4881(4)
P1 C11 1.7589(13)
P1 C19 1.8147(13)
P1 C25 1.8150(12)
N1 C11 1.4282(16)
N1 C18 1.4503(16)
C1 C5 1.403(2)
C1 C2 1.409(2)
C1 C6 1.505(2)
C2 C3 1.414(2)
C2 C7 1.505(2)
C3 C4 1.421(2)
C3 C8 1.500(2)
C4 C5 1.415(2)
C4 C9 1.496(2)
C5 C10 1.503(2)
C6 H6A 0.9800
C6 H6B 0.9800
C6 H6C 0.9800
C7 H7A 0.9800
C7 H7B 0.9800
C7 H7C 0.9800
C8 H8A 0.9800
C8 H8B 0.9800
C8 H8C 0.9800
C9 H9A 0.9800
C9 H9B 0.9800
C9 H9C 0.9800
C10 H10A 0.9800
C10 H10B 0.9800
C10 H10C 0.9800
C11 C12 1.4635(18)
C12 C17 1.4008(18)
C12 C13 1.4029(18)
C13 C14 1.385(2)
C13 H13 0.9500
C14 C15 1.383(2)
C14 H14 0.9500
C15 C16 1.386(2)
C15 H15 0.9500
C16 C17 1.388(2)
C16 H16 0.9500
C17 H17 0.9500
C18 H18A 0.9800
C18 H18B 0.9800
C18 H18C 0.9800
C19 C24 1.3849(19)
C19 C20 1.393(2)
C20 C21 1.387(2)
C20 H20 0.9500
C21 C22 1.375(3)
C21 H21 0.9500
C22 C23 1.370(3)
C22 H22 0.9500
C23 C24 1.388(2)
C23 H23 0.9500
C24 H24 0.9500
C25 C30 1.3922(19)
C25 C26 1.3927(18)
C26 C27 1.393(2)
C26 H26 0.9500
C27 C28 1.372(2)
C27 H27 0.9500
C28 C29 1.380(2)
C28 H28 0.9500
C29 C30 1.3876(19)
C29 H29 0.9500
C30 H30 0.9500

loop_
_geom_torsion_atom_site_label_1
_geom_torsion_atom_site_label_2
_geom_torsion_atom_site_label_3
_geom_torsion_atom_site_label_4
_geom_torsion
Cl1 Ti1 N1 C11 60.04(7)
C3 Ti1 N1 C11 -143.25(7)
C2 Ti1 N1 C11 -124.67(7)
C1 Ti1 N1 C11 -158.29(10)
C4 Ti1 N1 C11 -178.30(7)
C5 Ti1 N1 C11 165.25(7)
P1 Ti1 N1 C11 -38.86(6)
C11 Ti1 N1 C18 168.8(3)
Cl1 Ti1 N1 C18 -131.2(2)
C3 Ti1 N1 C18 25.5(2)
C2 Ti1 N1 C18 44.1(3)
C1 Ti1 N1 C18 10.5(3)
C4 Ti1 N1 C18 -9.5(2)
C5 Ti1 N1 C18 -26.0(3)
P1 Ti1 N1 C18 129.9(3)
C5 C1 C2 C3 0.66(15)
C6 C1 C2 C3 178.47(14)
Ti1 C1 C2 C3 -64.42(9)
C5 C1 C2 C7 -172.05(14)
C6 C1 C2 C7 5.8(2)
Ti1 C1 C2 C7 122.86(15)
C5 C1 C2 Ti1 65.09(10)
C6 C1 C2 Ti1 -117.11(15)
C1 C2 C3 C4 -0.55(15)
C7 C2 C3 C4 172.00(14)
Ti1 C2 C3 C4 -65.74(9)
C1 C2 C3 C8 -176.06(14)
C7 C2 C3 C8 -3.5(2)
Ti1 C2 C3 C8 118.75(15)
C1 C2 C3 Ti1 65.19(10)
C7 C2 C3 Ti1 -122.27(15)
C2 C3 C4 C5 0.23(15)
C8 C3 C4 C5 175.72(14)
Ti1 C3 C4 C5 -64.99(10)
C2 C3 C4 C9 -170.19(15)
C8 C3 C4 C9 5.3(2)
Ti1 C3 C4 C9 124.59(16)
C2 C3 C4 Ti1 65.22(9)
C8 C3 C4 Ti1 -119.29(15)
C2 C1 C5 C4 -0.52(16)
C6 C1 C5 C4 -178.28(14)
Ti1 C1 C5 C4 63.42(10)
C2 C1 C5 C10 176.50(15)
C6 C1 C5 C10 -1.3(2)
Ti1 C1 C5 C10 -119.56(15)
C2 C1 C5 Ti1 -63.94(9)
C6 C1 C5 Ti1 118.30(15)
C3 C4 C5 C1 0.18(16)
C9 C4 C5 C1 170.65(15)
Ti1 C4 C5 C1 -63.49(10)
C3 C4 C5 C10 -176.79(15)
C9 C4 C5 C10 -6.3(3)
Ti1 C4 C5 C10 119.54(16)
C3 C4 C5 Ti1 63.67(10)
C9 C4 C5 Ti1 -125.86(16)
C18 N1 C11 C12 63.06(17)
Ti1 N1 C11 C12 -122.28(11)
C18 N1 C11 P1 -114.43(12)
Ti1 N1 C11 P1 60.23(7)
C18 N1 C11 Ti1 -174.67(13)
C19 P1 C11 N1 72.26(9)
C25 P1 C11 N1 -165.21(8)
Ti1 P1 C11 N1 -48.27(7)
C19 P1 C11 C12 -104.86(12)
C25 P1 C11 C12 17.67(14)
Ti1 P1 C11 C12 134.61(13)
C19 P1 C11 Ti1 120.53(5)
C25 P1 C11 Ti1 -116.94(5)
N1 C11 C12 C17 -150.85(12)
P1 C11 C12 C17 25.90(19)
Ti1 C11 C12 C17 137.65(11)
N1 C11 C12 C13 27.38(18)
P1 C11 C12 C13 -155.87(11)
Ti1 C11 C12 C13 -44.12(17)
C17 C12 C13 C14 -0.14(19)
C11 C12 C13 C14 -178.46(12)
C12 C13 C14 C15 0.0(2)
C13 C14 C15 C16 0.0(2)
C14 C15 C16 C17 0.2(2)
C15 C16 C17 C12 -0.4(2)
C13 C12 C17 C16 0.38(19)
C11 C12 C17 C16 178.65(12)
C11 P1 C19 C24 24.66(15)
C25 P1 C19 C24 -102.02(13)
Ti1 P1 C19 C24 94.80(13)
C11 P1 C19 C20 -152.56(12)
C25 P1 C19 C20 80.75(13)
Ti1 P1 C19 C20 -82.42(13)
C24 C19 C20 C21 -0.7(2)
P1 C19 C20 C21 176.56(14)
C19 C20 C21 C22 1.2(3)
C20 C21 C22 C23 -1.2(3)
C21 C22 C23 C24 0.8(3)
C20 C19 C24 C23 0.3(3)
P1 C19 C24 C23 -177.02(15)
C22 C23 C24 C19 -0.3(3)
C11 P1 C25 C30 57.02(12)
C19 P1 C25 C30 -176.96(11)
Ti1 P1 C25 C30 -13.21(13)
C11 P1 C25 C26 -127.55(11)
C19 P1 C25 C26 -1.52(13)
Ti1 P1 C25 C26 162.22(10)
C30 C25 C26 C27 0.0(2)
P1 C25 C26 C27 -175.44(12)
C25 C26 C27 C28 -0.7(2)
C26 C27 C28 C29 0.6(3)
C27 C28 C29 C30 0.1(3)
C28 C29 C30 C25 -0.8(2)
C26 C25 C30 C29 0.7(2)
P1 C25 C30 C29 176.24(12)
